data_4506143
loop_
_publ_author_name
'Batsanov, Andrei S.'
'Howard, Judith A. K.'
'Albesa-Jov\'e, David'
'Collings, Jonathan C.'
'Liu, Zhiqiang'
'Mkhalid, Ibraheem A. I.'
'Thibault, Marie-H\'el\`ene'
'Marder, Todd B.'

_publ_section_title
;
 Structural Versatility of
 Pyrene-2-(4,4,5,5-tetramethyl-[1,3,2]dioxaborolane) and
 Pyrene-2,7-bis(4,4,5,5-tetramethyl-[1,3,2]dioxaborolane)
;
_journal_issue 6
_journal_name_full 'Crystal Growth &amp; Design'
_journal_page_first 2794
_journal_paper_doi 10.1021/cg201554t
_journal_volume 12
_journal_year 2012
_chemical_formula_moiety 'C28 H32 B2 O4,C7 H8'
_chemical_formula_sum 'C35 H40 B2 O4'
_chemical_formula_weight 546.29
_chemical_name_systematic
; Pyrene-2,7-bis(4,4,5,5-tetramethyl-[1,3,2]dioxaborolane), 
toluene solvate 
;
_space_group_IT_number 2
_symmetry_cell_setting triclinic
_symmetry_space_group_name_Hall '-P 1'
_symmetry_space_group_name_H-M 'P -1'
_atom_sites_solution_hydrogens difmap
_atom_sites_solution_primary direct
_atom_sites_solution_secondary difmap
_audit_creation_method SHELXL-97
_cell_angle_alpha 107.848(15)
_cell_angle_beta 100.289(14)
_cell_angle_gamma 101.533(15)
_cell_formula_units_Z 1
_cell_length_a 7.2546(5)
_cell_length_b 9.8024(6)
_cell_length_c 11.9441(8)
_cell_measurement_reflns_used 2099
_cell_measurement_temperature 120(2)
_cell_measurement_theta_max 29.90
_cell_measurement_theta_min 2.37
_cell_volume 765.52(14)
_computing_cell_refinement 'SAINT version 6.45A (Bruker, 2003)'
_computing_data_collection 'SMART version 5.625 (Bruker, 2001)'
_computing_data_reduction 'SAINT version 6.45A (Bruker, 2003)'
_computing_molecular_graphics 'SHELXTL version 6.14 (Bruker, 2003)'
_computing_publication_material 'SHELXTL version 6.14 (Bruker, 2003)'
_computing_structure_refinement 'SHELXTL version 6.14 (Bruker, 2003)'
_computing_structure_solution 'SHELXTL version 6.14 (Bruker, 2003)'
_diffrn_ambient_temperature 120(2)
_diffrn_detector_area_resol_mean 5.6
_diffrn_measured_fraction_theta_full 0.993
_diffrn_measured_fraction_theta_max 0.993
_diffrn_measurement_device_type 'Bruker SMARt 6000 CCD area detector'
_diffrn_measurement_method '\w scans'
_diffrn_radiation_monochromator graphite
_diffrn_radiation_source 'fine-focus sealed tube'
_diffrn_radiation_type MoK\a
_diffrn_radiation_wavelength 0.71073
_diffrn_reflns_av_R_equivalents 0.0781
_diffrn_reflns_av_sigmaI/netI 0.0763
_diffrn_reflns_limit_h_max 9
_diffrn_reflns_limit_h_min -9
_diffrn_reflns_limit_k_max 12
_diffrn_reflns_limit_k_min -12
_diffrn_reflns_limit_l_max 15
_diffrn_reflns_limit_l_min -15
_diffrn_reflns_number 6951
_diffrn_reflns_theta_full 27.49
_diffrn_reflns_theta_max 27.49
_diffrn_reflns_theta_min 2.27
_diffrn_standards_number 0
_exptl_absorpt_coefficient_mu 0.075
_exptl_absorpt_correction_type none
_exptl_crystal_colour colourless
_exptl_crystal_density_diffrn 1.185
_exptl_crystal_density_method 'not measured'
_exptl_crystal_description plate
_exptl_crystal_F_000 292
_exptl_crystal_size_max 0.38
_exptl_crystal_size_mid 0.30
_exptl_crystal_size_min 0.03
_refine_diff_density_max 0.595
_refine_diff_density_min -0.228
_refine_diff_density_rms 0.068
_refine_ls_extinction_method none
_refine_ls_goodness_of_fit_ref 1.013
_refine_ls_hydrogen_treatment constr
_refine_ls_matrix_type full
_refine_ls_number_parameters 193
_refine_ls_number_reflns 3503
_refine_ls_number_restraints 0
_refine_ls_restrained_S_all 1.013
_refine_ls_R_factor_all 0.0917
_refine_ls_R_factor_gt 0.0670
_refine_ls_shift/su_max 0.000
_refine_ls_shift/su_mean 0.000
_refine_ls_structure_factor_coef Fsqd
_refine_ls_weighting_details 'calc w=1/[\s^2^(Fo^2^)+(0.1183P)^2^] where P=(Fo^2^+2Fc^2^)/3'
_refine_ls_weighting_scheme calc
_refine_ls_wR_factor_gt 0.1772
_refine_ls_wR_factor_ref 0.2007
_reflns_number_gt 2316
_reflns_number_total 3503
_reflns_threshold_expression I>2\s(I)
_cod_data_source_file cg201554t_si_002.cif
_cod_data_source_block \a-1.PhMe
_cod_depositor_comments
;
The following automatic conversions were performed:

'_symmetry_cell_setting' value 'Triclinic' changed to 'triclinic'
according to /home/saulius/struct/CIF-dictionaries/cif_core.dic
dictionary named 'cif_core.dic' version 2.4.1 from 2010-06-29.

Automatic conversion script
Id: cif_fix_values 1891 2012-01-12 08:04:46Z andrius 
;
_cod_original_cell_volume 765.5(1)
_cod_database_code 4506143

loop_
_symmetry_equiv_pos_as_xyz
'x, y, z'
'-x, -y, -z'

loop_
_atom_site_label
_atom_site_type_symbol
_atom_site_fract_x
_atom_site_fract_y
_atom_site_fract_z
_atom_site_U_iso_or_equiv
_atom_site_adp_type
_atom_site_occupancy
_atom_site_symmetry_multiplicity
_atom_site_calc_flag
_atom_site_refinement_flags
_atom_site_disorder_assembly
_atom_site_disorder_group
O1 O -0.16954(17) 0.20282(14) 0.05502(10) 0.0357(4) Uani 1 1 d . . .
O2 O 0.07702(16) 0.29881(13) -0.01767(10) 0.0317(3) Uani 1 1 d . . .
C1 C 0.1009(2) 0.34772(17) 0.31483(14) 0.0262(4) Uani 1 1 d . . .
H1 H -0.0343 0.3063 0.3072 0.031 Uiso 1 1 d R . .
C2 C 0.1633(2) 0.34544(18) 0.20994(14) 0.0262(4) Uani 1 1 d . . .
C3 C 0.3608(2) 0.40365(18) 0.22248(14) 0.0263(4) Uani 1 1 d . . .
H3 H 0.4046 0.4017 0.1509 0.032 Uiso 1 1 d R . .
C4 C 0.7008(2) 0.52383(19) 0.34919(14) 0.0281(4) Uani 1 1 d . . .
H4 H 0.7468 0.5204 0.2781 0.034 Uiso 1 1 d R . .
C5 C 0.8296(2) 0.58469(19) 0.45980(14) 0.0278(4) Uani 1 1 d . . .
H5 H 0.9631 0.6231 0.4648 0.033 Uiso 1 1 d R . .
C6 C 0.4974(2) 0.46471(17) 0.33539(14) 0.0240(4) Uani 1 1 d . . .
C7 C 0.4314(2) 0.46844(16) 0.44161(13) 0.0216(4) Uani 1 1 d . . .
C8 C 0.2314(2) 0.40891(17) 0.43076(14) 0.0239(4) Uani 1 1 d . . .
C9 C -0.2589(3) 0.1794(2) -0.07223(15) 0.0352(5) Uani 1 1 d . . .
C10 C -0.0783(2) 0.20159(19) -0.12548(14) 0.0307(4) Uani 1 1 d . . .
C11 C -0.3660(3) 0.2977(3) -0.06900(18) 0.0510(6) Uani 1 1 d . . .
H111 H -0.4623 0.2876 -0.0242 0.060(4) Uiso 1 1 d R . .
H112 H -0.2751 0.3946 -0.0301 0.060(4) Uiso 1 1 d R . .
H113 H -0.4286 0.2862 -0.1506 0.060(4) Uiso 1 1 d R . .
C12 C -0.3985(3) 0.0250(3) -0.13105(18) 0.0530(6) Uani 1 1 d . . .
H121 H -0.5107 0.0216 -0.0987 0.068(4) Uiso 1 1 d R . .
H122 H -0.4385 0.0014 -0.2174 0.068(4) Uiso 1 1 d R . .
H123 H -0.3344 -0.0461 -0.1145 0.068(4) Uiso 1 1 d R . .
C13 C -0.0928(3) 0.2771(2) -0.21792(16) 0.0414(5) Uani 1 1 d . . .
H131 H 0.0225 0.2840 -0.2471 0.046(3) Uiso 1 1 d R . .
H132 H -0.2046 0.2202 -0.2848 0.046(3) Uiso 1 1 d R . .
H133 H -0.1059 0.3753 -0.1807 0.046(3) Uiso 1 1 d R . .
C14 C -0.0165(3) 0.0607(2) -0.17363(17) 0.0459(5) Uani 1 1 d . . .
H141 H 0.1061 0.0850 -0.1929 0.056(4) Uiso 1 1 d R . .
H142 H -0.0030 0.0154 -0.1129 0.056(4) Uiso 1 1 d R . .
H143 H -0.1128 -0.0076 -0.2457 0.056(4) Uiso 1 1 d R . .
B B 0.0193(3) 0.2813(2) 0.08138(17) 0.0279(4) Uani 1 1 d . . .
C15 C 0.4310(4) -0.0039(3) 0.5194(3) 0.0370(9) Uani 0.50 1 d PG A -1
C16 C 0.5476(4) -0.1009(2) 0.4997(3) 0.0383(11) Uiso 0.50 1 d PG A -1
H16 H 0.5158 -0.1918 0.5156 0.046 Uiso 0.50 1 d PR A -1
C17 C 0.7103(4) -0.0663(3) 0.4568(3) 0.0480(11) Uani 0.50 1 d PG A -1
H17 H 0.7909 -0.1334 0.4432 0.058 Uiso 0.50 1 d PR A -1
C18 C 0.7564(3) 0.0653(3) 0.4337(3) 0.0306(14) Uiso 0.50 1 d PG A -1
H18 H 0.8688 0.0892 0.4041 0.037 Uiso 0.50 1 d PR A -1
C19 C 0.6398(4) 0.1624(2) 0.4534(2) 0.0327(8) Uani 0.50 1 d PG A -1
H19 H 0.6716 0.2533 0.4374 0.039 Uiso 0.50 1 d PR A -1
C20 C 0.4771(3) 0.1278(3) 0.4962(2) 0.0358(10) Uiso 0.50 1 d PG A -1
H20 H 0.3965 0.1948 0.5098 0.043 Uiso 0.50 1 d PR A -1
C21 C 0.2523(8) -0.0368(8) 0.5627(5) 0.0569(19) Uiso 0.50 1 d P A -1
H211 H 0.1937 0.0440 0.5701 0.085 Uiso 0.50 1 d PR A -1
H212 H 0.1621 -0.1272 0.5049 0.085 Uiso 0.50 1 d PR A -1
H213 H 0.2856 -0.0476 0.6404 0.085 Uiso 0.50 1 d PR A -1

loop_
_atom_site_aniso_label
_atom_site_aniso_U_11
_atom_site_aniso_U_22
_atom_site_aniso_U_33
_atom_site_aniso_U_23
_atom_site_aniso_U_13
_atom_site_aniso_U_12
O1 0.0323(7) 0.0484(8) 0.0181(6) 0.0109(5) 0.0007(5) -0.0007(6)
O2 0.0289(6) 0.0374(7) 0.0191(6) 0.0050(5) 0.0016(5) 0.0001(5)
C1 0.0265(8) 0.0255(8) 0.0220(8) 0.0047(7) 0.0036(6) 0.0053(7)
C2 0.0292(8) 0.0249(8) 0.0201(8) 0.0043(6) 0.0032(6) 0.0069(7)
C3 0.0312(9) 0.0277(8) 0.0180(8) 0.0052(7) 0.0062(6) 0.0084(7)
C4 0.0311(9) 0.0322(9) 0.0207(8) 0.0081(7) 0.0093(7) 0.0073(7)
C5 0.0247(8) 0.0324(9) 0.0242(8) 0.0083(7) 0.0069(6) 0.0057(7)
C6 0.0272(8) 0.0229(8) 0.0200(8) 0.0051(6) 0.0048(6) 0.0078(7)
C7 0.0252(8) 0.0191(8) 0.0177(8) 0.0039(6) 0.0030(6) 0.0060(6)
C8 0.0271(8) 0.0227(8) 0.0192(8) 0.0046(6) 0.0049(6) 0.0062(6)
C9 0.0323(9) 0.0480(11) 0.0183(8) 0.0106(8) 0.0016(7) 0.0022(8)
C10 0.0324(9) 0.0332(9) 0.0183(8) 0.0049(7) 0.0020(7) 0.0020(7)
C11 0.0418(11) 0.0773(16) 0.0327(10) 0.0160(11) 0.0066(9) 0.0221(11)
C12 0.0474(12) 0.0638(14) 0.0278(10) 0.0147(10) -0.0025(9) -0.0150(11)
C13 0.0440(11) 0.0488(11) 0.0245(9) 0.0147(8) 0.0033(8) -0.0002(9)
C14 0.0594(13) 0.0439(11) 0.0265(9) 0.0033(8) 0.0091(9) 0.0131(10)
B 0.0312(10) 0.0262(9) 0.0214(9) 0.0039(7) 0.0036(7) 0.0074(8)
C15 0.0344(18) 0.0392(19) 0.0256(18) 0.0063(15) 0.0011(14) -0.0016(17)
C17 0.047(2) 0.040(2) 0.045(2) -0.0010(19) -0.0035(18) 0.0258(19)
C19 0.0377(18) 0.0334(18) 0.0224(16) 0.0065(14) 0.0046(14) 0.0080(15)

loop_
_atom_type_symbol
_atom_type_description
_atom_type_scat_dispersion_real
_atom_type_scat_dispersion_imag
_atom_type_scat_source
C C 0.0033 0.0016 'International Tables Vol C Tables 4.2.6.8 and 6.1.1.4'
H H 0.0000 0.0000 'International Tables Vol C Tables 4.2.6.8 and 6.1.1.4'
B B 0.0013 0.0007 'International Tables Vol C Tables 4.2.6.8 and 6.1.1.4'
O O 0.0106 0.0060 'International Tables Vol C Tables 4.2.6.8 and 6.1.1.4'

loop_
_exptl_crystal_face_index_h
_exptl_crystal_face_index_k
_exptl_crystal_face_index_l
_exptl_crystal_face_perp_dist
1.00 0.00 -1.00 0.0150
-1.00 0.00 1.00 0.0150
0.00 0.00 -1.00 0.1600
0.00 1.00 0.00 0.1500
0.00 -1.00 0.00 0.1500
0.00 0.00 1.00 0.1900

loop_
_geom_angle_atom_site_label_1
_geom_angle_atom_site_label_2
_geom_angle_atom_site_label_3
_geom_angle
_geom_angle_site_symmetry_1
_geom_angle_site_symmetry_3
B O1 C9 107.25(13) . .
B O2 C10 107.04(13) . .
C2 C1 C8 121.58(15) . .
C2 C1 H1 119.2 . .
C8 C1 H1 119.2 . .
C3 C2 C1 118.46(15) . .
C3 C2 B 119.50(15) . .
C1 C2 B 122.04(15) . .
C2 C3 C6 122.41(15) . .
C2 C3 H3 118.9 . .
C6 C3 H3 118.7 . .
C5 C4 C6 121.68(15) . .
C5 C4 H4 119.2 . .
C6 C4 H4 119.2 . .
C4 C5 C8 121.37(15) . 2_666
C4 C5 H5 118.9 . .
C8 C5 H5 119.7 2_666 .
C3 C6 C7 118.54(15) . .
C3 C6 C4 122.85(15) . .
C7 C6 C4 118.61(14) . .
C8 C7 C6 119.93(14) . .
C8 C7 C7 120.56(17) . 2_666
C6 C7 C7 119.50(18) . 2_666
C1 C8 C7 119.06(14) . .
C1 C8 C5 122.66(15) . 2_666
C7 C8 C5 118.27(14) . 2_666
O1 C9 C12 108.85(15) . .
O1 C9 C11 106.44(14) . .
C12 C9 C11 110.91(17) . .
O1 C9 C10 102.47(12) . .
C12 C9 C10 114.18(16) . .
C11 C9 C10 113.27(16) . .
O2 C10 C13 108.67(14) . .
O2 C10 C14 105.72(14) . .
C13 C10 C14 110.23(15) . .
O2 C10 C9 102.47(12) . .
C13 C10 C9 115.19(15) . .
C14 C10 C9 113.71(15) . .
C9 C11 H111 109.5 . .
C9 C11 H112 109.5 . .
H111 C11 H112 109.4 . .
C9 C11 H113 109.6 . .
H111 C11 H113 109.4 . .
H112 C11 H113 109.4 . .
C9 C12 H121 109.7 . .
C9 C12 H122 109.4 . .
H121 C12 H122 109.5 . .
C9 C12 H123 109.3 . .
H121 C12 H123 109.5 . .
H122 C12 H123 109.5 . .
C10 C13 H131 109.6 . .
C10 C13 H132 109.4 . .
H131 C13 H132 109.5 . .
C10 C13 H133 109.4 . .
H131 C13 H133 109.5 . .
H132 C13 H133 109.5 . .
C10 C14 H141 109.3 . .
C10 C14 H142 109.6 . .
H141 C14 H142 109.4 . .
C10 C14 H143 109.7 . .
H141 C14 H143 109.4 . .
H142 C14 H143 109.4 . .
O1 B O2 113.77(15) . .
O1 B C2 124.91(16) . .
O2 B C2 121.32(16) . .
C20 C15 C16 120.0 . .
C20 C15 C21 117.7(3) . .
C16 C15 C21 122.3(3) . .
C17 C16 C15 120.0 . .
C17 C16 H16 120.0 . .
C15 C16 H16 120.0 . .
C18 C17 C16 120.0 . .
C18 C17 H17 120.0 . .
C16 C17 H17 120.0 . .
C17 C18 C19 120.0 . .
C17 C18 H18 120.0 . .
C19 C18 H18 120.0 . .
C20 C19 C18 120.0 . .
C20 C19 H19 120.0 . .
C18 C19 H19 120.0 . .
C19 C20 C15 120.0 . .
C19 C20 H20 120.0 . .
C15 C20 H20 120.0 . .
C15 C21 H211 108.9 . .
C15 C21 H212 109.5 . .
H211 C21 H212 109.5 . .
C15 C21 H213 110.0 . .
H211 C21 H213 109.5 . .
H212 C21 H213 109.5 . .

loop_
_geom_bond_atom_site_label_1
_geom_bond_atom_site_label_2
_geom_bond_distance
_geom_bond_site_symmetry_2
O1 B 1.358(2) .
O1 C9 1.4688(19) .
O2 B 1.370(2) .
O2 C10 1.4617(19) .
C1 C2 1.402(2) .
C1 C8 1.403(2) .
C1 H1 0.9600 .
C2 C3 1.395(2) .
C2 B 1.555(2) .
C3 C6 1.396(2) .
C3 H3 0.9599 .
C4 C5 1.352(2) .
C4 C6 1.433(2) .
C4 H4 0.9600 .
C5 C8 1.441(2) 2_666
C5 H5 0.9500 .
C6 C7 1.427(2) .
C7 C8 1.418(2) .
C7 C7 1.431(3) 2_666
C8 C5 1.441(2) 2_666
C9 C12 1.514(3) .
C9 C11 1.514(3) .
C9 C10 1.561(3) .
C10 C13 1.506(2) .
C10 C14 1.514(3) .
C11 H111 0.9608 .
C11 H112 0.9607 .
C11 H113 0.9606 .
C12 H121 0.9601 .
C12 H122 0.9601 .
C12 H123 0.9600 .
C13 H131 0.9599 .
C13 H132 0.9600 .
C13 H133 0.9601 .
C14 H141 0.9605 .
C14 H142 0.9605 .
C14 H143 0.9605 .
C15 C20 1.3900 .
C15 C16 1.3900 .
C15 C21 1.492(6) .
C16 C17 1.3900 .
C16 H16 0.9599 .
C17 C18 1.3899 .
C17 H17 0.9600 .
C18 C19 1.3900 .
C18 H18 0.9600 .
C19 C20 1.3899 .
C19 H19 0.9600 .
C20 H20 0.9599 .
C21 H211 0.9600 .
C21 H212 0.9600 .
C21 H213 0.9600 .
